data_2215031
loop_
_publ_author_name
'B. Thimme Gowda'
'Sabine Foro'
'Hartmut Fuess'

_publ_section_title
;
 2,2-Dichloro-<i>N</i>-(3,4-dichlorophenyl)acetamide
;
_journal_coeditor_code BT2485
_journal_issue 9
_journal_name_full 'Acta Crystallographica Section E'
_journal_page_first o3875
_journal_page_last o3875
_journal_paper_doi 10.1107/S1600536807041025
_journal_volume 63
_journal_year 2007
_chemical_formula_iupac 'C8 H5 Cl4 N O'
_chemical_formula_moiety 'C8 H5 Cl4 N O'
_chemical_formula_sum 'C8 H5 Cl4 N O'
_chemical_formula_weight 272.93
_chemical_name_systematic
;
2,2-Dichloro-<i>N</i>-(3,4-dichlorophenyl)acetamide
;
_space_group_IT_number 14
_symmetry_cell_setting monoclinic
_symmetry_space_group_name_Hall '-P 2ybc'
_symmetry_space_group_name_H-M 'P 1 21/c 1'
_atom_sites_solution_hydrogens geom
_atom_sites_solution_primary direct
_atom_sites_solution_secondary difmap
_audit_creation_method SHELXL-97
_cell_angle_alpha 90.00
_cell_angle_beta 111.23(3)
_cell_angle_gamma 90.00
_cell_formula_units_Z 4
_cell_length_a 11.898(5)
_cell_length_b 10.310(3)
_cell_length_c 9.212(2)
_cell_measurement_reflns_used 25
_cell_measurement_temperature 299(2)
_cell_measurement_theta_max 23.94
_cell_measurement_theta_min 5.65
_cell_volume 1053.3(6)
_computing_cell_refinement 'CAD-4-PC (Enraf--Nonius, 1996)'
_computing_data_collection 'CAD-4-PC (Enraf--Nonius, 1996)'
_computing_data_reduction 'REDU4 (Stoe & Cie, 1987)'
_computing_molecular_graphics 'PLATON (Spek, 2003)'
_computing_publication_material 'SHELXL97 (Sheldrick, 1997)'
_computing_structure_refinement 'SHELXL97 (Sheldrick, 1997)'
_computing_structure_solution 'SHELXS97 (Sheldrick, 1997)'
_diffrn_ambient_temperature 299(2)
_diffrn_measured_fraction_theta_full 0.999
_diffrn_measured_fraction_theta_max 0.999
_diffrn_measurement_device_type 'Enraf--Nonius CAD-4'
_diffrn_measurement_method \w/2\q
_diffrn_radiation_monochromator graphite
_diffrn_radiation_source 'fine-focus sealed tube'
_diffrn_radiation_type CuK\a
_diffrn_radiation_wavelength 1.54180
_diffrn_reflns_av_R_equivalents 0.0326
_diffrn_reflns_av_sigmaI/netI 0.0320
_diffrn_reflns_limit_h_max 14
_diffrn_reflns_limit_h_min -14
_diffrn_reflns_limit_k_max 0
_diffrn_reflns_limit_k_min -12
_diffrn_reflns_limit_l_max 4
_diffrn_reflns_limit_l_min -10
_diffrn_reflns_number 2954
_diffrn_reflns_theta_full 67.04
_diffrn_reflns_theta_max 67.04
_diffrn_reflns_theta_min 3.99
_diffrn_standards_decay_% 1.0
_diffrn_standards_interval_time 120
_diffrn_standards_number 3
_exptl_absorpt_coefficient_mu 9.934
_exptl_absorpt_correction_T_max 0.1379
_exptl_absorpt_correction_T_min 0.1198
_exptl_absorpt_correction_type psi-scan
_exptl_absorpt_process_details '(North <i>et al.</i>,  1968)'
_exptl_crystal_colour colourless
_exptl_crystal_density_diffrn 1.721
_exptl_crystal_density_method 'not measured'
_exptl_crystal_description prism
_exptl_crystal_F_000 544
_exptl_crystal_size_max 0.25
_exptl_crystal_size_mid 0.23
_exptl_crystal_size_min 0.20
_refine_diff_density_max 0.557
_refine_diff_density_min -0.368
_refine_ls_extinction_coef 0.0037(5)
_refine_ls_extinction_expression Fc^*^=kFc[1+0.001xFc^2^\l^3^/sin(2\q)]^-1/4^
_refine_ls_extinction_method 'SHELXL97 (Sheldrick, 1997)'
_refine_ls_goodness_of_fit_ref 1.067
_refine_ls_hydrogen_treatment mixed
_refine_ls_matrix_type full
_refine_ls_number_parameters 131
_refine_ls_number_reflns 1877
_refine_ls_number_restraints 0
_refine_ls_restrained_S_all 1.067
_refine_ls_R_factor_all 0.0437
_refine_ls_R_factor_gt 0.0388
_refine_ls_shift/su_max 0.000
_refine_ls_shift/su_mean 0.000
_refine_ls_structure_factor_coef Fsqd
_refine_ls_weighting_details 'calc w=1/[\s^2^(Fo^2^)+(0.0454P)^2^+0.967P] where P=(Fo^2^+2Fc^2^)/3'
_refine_ls_weighting_scheme calc
_refine_ls_wR_factor_gt 0.1025
_refine_ls_wR_factor_ref 0.1060
_reflns_number_gt 1690
_reflns_number_total 1877
_reflns_threshold_expression I>2\s(I)
_cod_data_source_file bt2485.cif
_cod_data_source_block I
_cod_original_sg_symbol_H-M 'P 21/c'
_cod_database_code 2215031
_cod_database_fobs_code 2215031

loop_
_symmetry_equiv_pos_as_xyz
'x, y, z'
'-x, y+1/2, -z+1/2'
'-x, -y, -z'
'x, -y-1/2, z-1/2'

loop_
_atom_site_type_symbol
_atom_site_label
_atom_site_fract_x
_atom_site_fract_y
_atom_site_fract_z
_atom_site_U_iso_or_equiv
_atom_site_adp_type
_atom_site_calc_flag
_atom_site_refinement_flags
_atom_site_occupancy
C C1 0.3114(2) 0.6392(2) 0.1238(3) 0.0323(5) Uani d . 1
C C2 0.3922(2) 0.6851(3) 0.0593(3) 0.0357(5) Uani d . 1
H H2 0.3670 0.7446 -0.0220 0.043 Uiso calc R 1
C C3 0.5100(2) 0.6426(3) 0.1154(3) 0.0388(6) Uani d . 1
C C4 0.5474(2) 0.5531(3) 0.2341(3) 0.0441(6) Uani d . 1
C C5 0.4653(3) 0.5052(3) 0.2945(3) 0.0467(7) Uani d . 1
H H5 0.4901 0.4433 0.3732 0.056 Uiso calc R 1
C C6 0.3476(2) 0.5471(3) 0.2409(3) 0.0400(6) Uani d . 1
H H6 0.2932 0.5140 0.2828 0.048 Uiso calc R 1
C C7 0.1198(2) 0.7060(2) 0.1425(3) 0.0330(5) Uani d . 1
C C8 0.0002(2) 0.7693(3) 0.0475(3) 0.0403(6) Uani d . 1
H H8 0.0030 0.8002 -0.0517 0.048 Uiso calc R 1
N N1 0.19265(18) 0.6887(2) 0.0630(2) 0.0339(5) Uani d . 1
H H1N 0.174(3) 0.720(3) -0.020(4) 0.041 Uiso d . 1
O O1 0.14306(18) 0.6745(2) 0.2774(2) 0.0470(5) Uani d . 1
Cl Cl1 0.60911(7) 0.70548(8) 0.03597(11) 0.0602(3) Uani d . 1
Cl Cl2 0.69516(7) 0.50195(9) 0.30933(12) 0.0738(3) Uani d . 1
Cl Cl3 -0.11360(7) 0.65230(11) 0.01221(13) 0.0785(3) Uani d . 1
Cl Cl4 -0.02442(9) 0.90102(9) 0.15321(10) 0.0679(3) Uani d . 1

loop_
_atom_site_aniso_label
_atom_site_aniso_U_11
_atom_site_aniso_U_22
_atom_site_aniso_U_33
_atom_site_aniso_U_12
_atom_site_aniso_U_13
_atom_site_aniso_U_23
C1 0.0321(12) 0.0373(13) 0.0287(11) -0.0023(10) 0.0124(9) -0.0040(9)
C2 0.0330(13) 0.0393(13) 0.0371(12) 0.0025(10) 0.0155(10) 0.0017(10)
C3 0.0327(13) 0.0401(14) 0.0477(14) -0.0009(10) 0.0195(11) -0.0059(11)
C4 0.0361(13) 0.0401(14) 0.0497(15) 0.0074(11) 0.0079(11) -0.0067(12)
C5 0.0548(17) 0.0397(15) 0.0413(14) 0.0073(12) 0.0122(12) 0.0047(11)
C6 0.0460(14) 0.0402(14) 0.0370(13) -0.0021(11) 0.0188(11) 0.0008(11)
C7 0.0309(12) 0.0394(13) 0.0315(12) -0.0074(10) 0.0146(9) -0.0060(10)
C8 0.0336(13) 0.0530(16) 0.0383(13) -0.0014(11) 0.0177(11) -0.0040(11)
N1 0.0290(10) 0.0485(13) 0.0258(9) -0.0016(9) 0.0120(8) 0.0026(9)
O1 0.0481(11) 0.0659(13) 0.0317(9) 0.0038(9) 0.0201(8) 0.0024(8)
Cl1 0.0420(4) 0.0638(5) 0.0887(6) 0.0026(3) 0.0403(4) 0.0032(4)
Cl2 0.0412(4) 0.0708(6) 0.0955(7) 0.0202(4) 0.0081(4) 0.0067(5)
Cl3 0.0354(4) 0.0872(7) 0.1111(8) -0.0204(4) 0.0241(4) -0.0139(6)
Cl4 0.0855(6) 0.0608(5) 0.0616(5) 0.0230(4) 0.0318(4) -0.0043(4)

loop_
_atom_type_symbol
_atom_type_description
_atom_type_scat_dispersion_real
_atom_type_scat_dispersion_imag
_atom_type_scat_source
C C 0.0181 0.0091 'International Tables Vol C Tables 4.2.6.8 and 6.1.1.4'
H H 0.0000 0.0000 'International Tables Vol C Tables 4.2.6.8 and 6.1.1.4'
N N 0.0311 0.0180 'International Tables Vol C Tables 4.2.6.8 and 6.1.1.4'
O O 0.0492 0.0322 'International Tables Vol C Tables 4.2.6.8 and 6.1.1.4'
Cl Cl 0.3639 0.7018 'International Tables Vol C Tables 4.2.6.8 and 6.1.1.4'

loop_
_geom_angle_atom_site_label_1
_geom_angle_atom_site_label_2
_geom_angle_atom_site_label_3
_geom_angle
C6 C1 C2 120.0(2)
C6 C1 N1 122.8(2)
C2 C1 N1 117.2(2)
C3 C2 C1 120.1(2)
C3 C2 H2 120.0
C1 C2 H2 120.0
C4 C3 C2 120.2(2)
C4 C3 Cl1 121.1(2)
C2 C3 Cl1 118.7(2)
C3 C4 C5 119.3(2)
C3 C4 Cl2 120.9(2)
C5 C4 Cl2 119.8(2)
C6 C5 C4 121.4(3)
C6 C5 H5 119.3
C4 C5 H5 119.3
C5 C6 C1 119.0(2)
C5 C6 H6 120.5
C1 C6 H6 120.5
O1 C7 N1 125.0(2)
O1 C7 C8 121.4(2)
N1 C7 C8 113.6(2)
C7 C8 Cl3 108.0(2)
C7 C8 Cl4 108.81(17)
Cl3 C8 Cl4 111.21(14)
C7 C8 H8 109.6
Cl3 C8 H8 109.6
Cl4 C8 H8 109.6
C7 N1 C1 125.8(2)
C7 N1 H1N 118(2)
C1 N1 H1N 115(2)

loop_
_geom_bond_atom_site_label_1
_geom_bond_atom_site_label_2
_geom_bond_distance
C1 C6 1.384(4)
C1 C2 1.384(4)
C1 N1 1.413(3)
C2 C3 1.378(4)
C2 H2 0.9300
C3 C4 1.376(4)
C3 Cl1 1.723(3)
C4 C5 1.378(4)
C4 Cl2 1.723(3)
C5 C6 1.375(4)
C5 H5 0.9300
C6 H6 0.9300
C7 O1 1.215(3)
C7 N1 1.334(3)
C7 C8 1.521(4)
C8 Cl3 1.754(3)
C8 Cl4 1.756(3)
C8 H8 0.9800
N1 H1N 0.78(3)

loop_
_geom_hbond_atom_site_label_D
_geom_hbond_atom_site_label_H
_geom_hbond_atom_site_label_A
_geom_hbond_site_symmetry_A
_geom_hbond_distance_DH
_geom_hbond_distance_HA
_geom_hbond_distance_DA
_geom_hbond_angle_DHA
N1 H1N O1 4_575 0.78(3) 2.08(3) 2.852(3) 171(3)

loop_
_geom_torsion_atom_site_label_1
_geom_torsion_atom_site_label_2
_geom_torsion_atom_site_label_3
_geom_torsion_atom_site_label_4
_geom_torsion
C6 C1 C2 C3 -2.3(4)
N1 C1 C2 C3 178.7(2)
C1 C2 C3 C4 0.9(4)
C1 C2 C3 Cl1 -178.1(2)
C2 C3 C4 C5 0.9(4)
Cl1 C3 C4 C5 180.0(2)
C2 C3 C4 Cl2 -178.3(2)
Cl1 C3 C4 Cl2 0.7(3)
C3 C4 C5 C6 -1.4(4)
Cl2 C4 C5 C6 177.8(2)
C4 C5 C6 C1 0.0(4)
C2 C1 C6 C5 1.8(4)
N1 C1 C6 C5 -179.3(2)
O1 C7 C8 Cl3 -69.7(3)
N1 C7 C8 Cl3 109.7(2)
O1 C7 C8 Cl4 51.1(3)
N1 C7 C8 Cl4 -129.4(2)
O1 C7 N1 C1 -4.4(4)
C8 C7 N1 C1 176.2(2)
C6 C1 N1 C7 32.8(4)
C2 C1 N1 C7 -148.3(3)

loop_
_cod_related_entry_id
_cod_related_entry_database
_cod_related_entry_code
1 ChemSpider 270923
